data_1557615
loop_
_publ_author_name
'Zhang, Ye'
'Zheng, Tian-Lu'
'Cheng, Fu'
'Dai, Kun-Long'
'Zhang, Kun'
'Ma, Ai-Jun'
'Zhang, Fu-Min'
'Zhang, Xiao-Ming'
'Wang, Shao-Hua'
'Tu, Yong-Qiang'

_publ_section_title
;
 Facile access to diverse all-carbon quaternary center containing
 spirobicycles by exploring a tandem Castro--Stephens coupling/acyloxy
 shift/cyclization/semipinacol rearrangement sequence
;
_journal_issue 15
_journal_name_full 'Chemical Science'
_journal_page_first 3878
_journal_page_last 3884
_journal_paper_doi 10.1039/D0SC00102C
_journal_volume 11
_journal_year 2020
_chemical_formula_moiety 'C12 H20 O2'
_chemical_formula_sum 'C12 H20 O2'
_chemical_formula_weight 196.28
_space_group_crystal_system monoclinic
_space_group_IT_number 14
_space_group_name_Hall '-P 2ybc'
_space_group_name_H-M_alt 'P 1 21/c 1'
_atom_sites_solution_hydrogens mixed
_atom_sites_solution_primary direct
_audit_creation_date 2019-10-30
_audit_creation_method
;
Olex2 1.2
(compiled 2018.05.29 svn.r3508 for OlexSys, GUI svn.r5506)
;
_audit_update_record
;
2019-10-30 deposited with the CCDC.	2020-03-11 downloaded from the CCDC.
;
_cell_angle_alpha 90
_cell_angle_beta 104.629(4)
_cell_angle_gamma 90
_cell_formula_units_Z 4
_cell_length_a 7.1285(3)
_cell_length_b 11.9273(4)
_cell_length_c 13.4833(5)
_cell_measurement_reflns_used 2260
_cell_measurement_temperature 294.06(10)
_cell_measurement_theta_max 69.2990
_cell_measurement_theta_min 5.0330
_cell_volume 1109.24(8)
_computing_cell_refinement
;
CrysAlisPro, Agilent Technologies,
Version 1.171.36.28 (release 01-02-2013 CrysAlis171 .NET)
(compiled Feb  1 2013,16:14:44)
;
_computing_data_collection
;
CrysAlisPro, Agilent Technologies,
Version 1.171.36.28 (release 01-02-2013 CrysAlis171 .NET)
(compiled Feb  1 2013,16:14:44)
;
_computing_data_reduction
;
CrysAlisPro, Agilent Technologies,
Version 1.171.36.28 (release 01-02-2013 CrysAlis171 .NET)
(compiled Feb  1 2013,16:14:44)
;
_computing_molecular_graphics 'Olex2 (Dolomanov et al., 2009)'
_computing_publication_material 'Olex2 (Dolomanov et al., 2009)'
_computing_structure_refinement 'ShelXL (Sheldrick, 2015)'
_computing_structure_solution 'ShelXS (Sheldrick, 2008)'
_diffrn_ambient_temperature 294.06(10)
_diffrn_detector_area_resol_mean 16.0733
_diffrn_measured_fraction_theta_full 0.966
_diffrn_measured_fraction_theta_max 0.966
_diffrn_measurement_details
;
#__ type_ start__ end____ width___ exp.time_
  1 omega   14.00   39.00   1.0000    1.0000
omega____ theta____ kappa____ phi______ frames
    -       -8.5000   50.0000 -150.0000 25

#__ type_ start__ end____ width___ exp.time_
  2 omega  -87.00  -54.00   1.0000    1.0000
omega____ theta____ kappa____ phi______ frames
    -       -8.5000  178.0000  -60.0000 33

#__ type_ start__ end____ width___ exp.time_
  3 omega  -74.00  -35.00   1.0000    1.0000
omega____ theta____ kappa____ phi______ frames
    -       -8.5000  178.0000  120.0000 39

#__ type_ start__ end____ width___ exp.time_
  4 omega   38.00   63.00   1.0000    1.0000
omega____ theta____ kappa____ phi______ frames
    -       54.0000 -125.0000   90.0000 25

#__ type_ start__ end____ width___ exp.time_
  5 omega  -19.00   80.00   1.0000    1.0000
omega____ theta____ kappa____ phi______ frames
    -       54.0000  -38.0000 -180.0000 99

#__ type_ start__ end____ width___ exp.time_
  6 omega   66.00   97.00   1.0000    1.0000
omega____ theta____ kappa____ phi______ frames
    -       54.0000 -125.0000   90.0000 31

#__ type_ start__ end____ width___ exp.time_
  7 omega   35.00  112.00   1.0000    1.0000
omega____ theta____ kappa____ phi______ frames
    -      108.0000 -111.0000    0.0000 77

#__ type_ start__ end____ width___ exp.time_
  8 omega   41.00   84.00   1.0000    1.0000
omega____ theta____ kappa____ phi______ frames
    -      108.0000  -38.0000  120.0000 43

#__ type_ start__ end____ width___ exp.time_
  9 omega   34.00   92.00   1.0000    1.0000
omega____ theta____ kappa____ phi______ frames
    -      108.0000  -25.0000   60.0000 58

#__ type_ start__ end____ width___ exp.time_
 10 omega   92.00  137.00   1.0000    1.0000
omega____ theta____ kappa____ phi______ frames
    -      108.0000  -91.0000   90.0000 45

#__ type_ start__ end____ width___ exp.time_
 11 omega   49.00   75.00   1.0000    1.0000
omega____ theta____ kappa____ phi______ frames
    -      108.0000  -50.0000   60.0000 26

#__ type_ start__ end____ width___ exp.time_
 12 omega   36.00   77.00   1.0000    1.0000
omega____ theta____ kappa____ phi______ frames
    -      108.0000  -38.0000    0.0000 41

#__ type_ start__ end____ width___ exp.time_
 13 omega   45.00   87.00   1.0000    1.0000
omega____ theta____ kappa____ phi______ frames
    -      108.0000  -25.0000    0.0000 42

#__ type_ start__ end____ width___ exp.time_
 14 omega   44.00   80.00   1.0000    1.0000
omega____ theta____ kappa____ phi______ frames
    -      108.0000  -50.0000 -150.0000 36

#__ type_ start__ end____ width___ exp.time_
 15 omega   66.00   91.00   1.0000    1.0000
omega____ theta____ kappa____ phi______ frames
    -      108.0000  -38.0000 -120.0000 25

#__ type_ start__ end____ width___ exp.time_
 16 omega  101.00  151.00   1.0000    1.0000
omega____ theta____ kappa____ phi______ frames
    -      108.0000  178.0000 -150.0000 50

#__ type_ start__ end____ width___ exp.time_
 17 omega   71.00   97.00   1.0000    1.0000
omega____ theta____ kappa____ phi______ frames
    -      108.0000  178.0000 -150.0000 26

#__ type_ start__ end____ width___ exp.time_
 18 omega   47.00   83.00   1.0000    1.0000
omega____ theta____ kappa____ phi______ frames
    -      108.0000  -25.0000 -150.0000 36

#__ type_ start__ end____ width___ exp.time_
 19 omega   40.00   80.00   1.0000    1.0000
omega____ theta____ kappa____ phi______ frames
    -      108.0000  -50.0000 -180.0000 40

#__ type_ start__ end____ width___ exp.time_
 20 omega   49.00  101.00   1.0000    1.0000
omega____ theta____ kappa____ phi______ frames
    -      108.0000  -50.0000  -60.0000 52

#__ type_ start__ end____ width___ exp.time_
 21 omega  -16.00   10.00   1.0000    1.0000
omega____ theta____ kappa____ phi______ frames
    -       -8.5000  -57.0000  -30.0000 26

#__ type_ start__ end____ width___ exp.time_
 22 omega  -65.00  -40.00   1.0000    1.0000
omega____ theta____ kappa____ phi______ frames
    -       -8.5000  125.0000   30.0000 25

#__ type_ start__ end____ width___ exp.time_
 23 omega   81.00  112.00   1.0000    1.0000
omega____ theta____ kappa____ phi______ frames
    -       54.0000   38.0000   60.0000 31

#__ type_ start__ end____ width___ exp.time_
 24 omega   40.00   66.00   1.0000    1.0000
omega____ theta____ kappa____ phi______ frames
    -       54.0000   38.0000   60.0000 26

#__ type_ start__ end____ width___ exp.time_
 25 omega  106.00  138.00   1.0000    1.0000
omega____ theta____ kappa____ phi______ frames
    -      108.0000  111.0000  150.0000 32

#__ type_ start__ end____ width___ exp.time_
 26 omega   78.00  113.00   1.0000    1.0000
omega____ theta____ kappa____ phi______ frames
    -      108.0000 -111.0000   30.0000 35

#__ type_ start__ end____ width___ exp.time_
 27 omega   53.00   78.00   1.0000    1.0000
omega____ theta____ kappa____ phi______ frames
    -      108.0000  -25.0000 -120.0000 25
;
_diffrn_measurement_device_type 'SuperNova, Dual, Cu at zero, Eos'
_diffrn_measurement_method '\w scans'
_diffrn_orient_matrix_UB_11 -0.0827620000
_diffrn_orient_matrix_UB_12 0.1160422000
_diffrn_orient_matrix_UB_13 -0.0380275000
_diffrn_orient_matrix_UB_21 0.2060353000
_diffrn_orient_matrix_UB_22 0.0419976000
_diffrn_orient_matrix_UB_23 0.0036125000
_diffrn_orient_matrix_UB_31 -0.0247053000
_diffrn_orient_matrix_UB_32 -0.0381086000
_diffrn_orient_matrix_UB_33 -0.1116959000
_diffrn_radiation_monochromator mirror
_diffrn_radiation_type CuK\a
_diffrn_radiation_wavelength 1.54184
_diffrn_reflns_av_R_equivalents 0.0162
_diffrn_reflns_av_unetI/netI 0.0186
_diffrn_reflns_Laue_measured_fraction_full 0.966
_diffrn_reflns_Laue_measured_fraction_max 0.966
_diffrn_reflns_limit_h_max 8
_diffrn_reflns_limit_h_min -8
_diffrn_reflns_limit_k_max 14
_diffrn_reflns_limit_k_min -14
_diffrn_reflns_limit_l_max 10
_diffrn_reflns_limit_l_min -16
_diffrn_reflns_number 4576
_diffrn_reflns_point_group_measured_fraction_full 0.966
_diffrn_reflns_point_group_measured_fraction_max 0.966
_diffrn_reflns_theta_full 66.588
_diffrn_reflns_theta_max 66.588
_diffrn_reflns_theta_min 5.024
_diffrn_source 'SuperNova (Cu) X-ray Source'
_exptl_absorpt_coefficient_mu 0.613
_exptl_absorpt_correction_T_max 1.00000
_exptl_absorpt_correction_T_min 0.70498
_exptl_absorpt_correction_type multi-scan
_exptl_absorpt_process_details
;
CrysAlisPro, Agilent Technologies,
Version 1.171.36.28 (release 01-02-2013 CrysAlis171 .NET)
(compiled Feb  1 2013,16:14:44)
Empirical absorption correction using spherical harmonics,
 implemented in SCALE3 ABSPACK scaling algorithm.
;
_exptl_crystal_colour 'clear light colourless'
_exptl_crystal_colour_lustre clear
_exptl_crystal_colour_modifier light
_exptl_crystal_colour_primary colourless
_exptl_crystal_density_diffrn 1.175
_exptl_crystal_description block
_exptl_crystal_F_000 432
_exptl_crystal_size_max 0.23
_exptl_crystal_size_mid 0.15
_exptl_crystal_size_min 0.14
_refine_diff_density_max 0.228
_refine_diff_density_min -0.163
_refine_diff_density_rms 0.033
_refine_ls_extinction_method none
_refine_ls_goodness_of_fit_ref 1.062
_refine_ls_hydrogen_treatment mixed
_refine_ls_matrix_type full
_refine_ls_number_parameters 144
_refine_ls_number_reflns 1899
_refine_ls_number_restraints 0
_refine_ls_restrained_S_all 1.062
_refine_ls_R_factor_all 0.0457
_refine_ls_R_factor_gt 0.0424
_refine_ls_shift/su_max 0.000
_refine_ls_shift/su_mean 0.000
_refine_ls_structure_factor_coef Fsqd
_refine_ls_weighting_details 'w=1/[\s^2^(Fo^2^)+(0.0590P)^2^+0.2960P] where P=(Fo^2^+2Fc^2^)/3'
_refine_ls_weighting_scheme calc
_refine_ls_wR_factor_gt 0.1158
_refine_ls_wR_factor_ref 0.1188
_reflns_Friedel_coverage 0.000
_reflns_number_gt 1711
_reflns_number_total 1899
_reflns_threshold_expression 'I > 2\s(I)'
_cod_data_source_file d0sc00102c2.cif
_cod_data_source_block zhangy_1028
_cod_depositor_comments
;Adding full bibliography for 1557613--1557618.cif.

 Adding full bibliography for 1557613--1557618.cif.
;
_cod_original_cell_volume 1109.23(7)
_cod_database_code 1557615
_shelx_shelxl_version_number 2018/3
_chemical_oxdiff_formula 'pd F S C'
_shelx_space_group_comment
;
The symmetry employed for this shelxl refinement is uniquely defined
by the following loop, which should always be used as a source of
symmetry information in preference to the above space-group names.
They are only intended as comments.
;
_reflns_odcompleteness_completeness 96.19
_reflns_odcompleteness_iscentric 1
_reflns_odcompleteness_theta 66.97
_olex2_refinement_description
;
1. Fixed Uiso
 At 1.2 times of:
  All C(H) groups, All C(H,H) groups
 At 1.5 times of:
  All C(H,H,H) groups
2.a Ternary CH refined with riding coordinates:
 C4(H4)
2.b Secondary CH2 refined with riding coordinates:
 C1(H1A,H1B), C2(H2A,H2B), C3(H3A,H3B), C7(H7A,H7B), C8(H8A,H8B), C9(H9A,H9B)
2.c Idealised Me refined as rotating group:
 C11(H11A,H11B,H11C)
;
_olex2_date_sample_data_collection 2019-10-28
_olex2_submission_special_instructions 'No special instructions were received'

loop_
_space_group_symop_operation_xyz
'x, y, z'
'-x, y+1/2, -z+1/2'
'-x, -y, -z'
'x, -y-1/2, z-1/2'

loop_
_atom_site_label
_atom_site_type_symbol
_atom_site_fract_x
_atom_site_fract_y
_atom_site_fract_z
_atom_site_U_iso_or_equiv
_atom_site_adp_type
_atom_site_occupancy
_atom_site_site_symmetry_order
_atom_site_calc_flag
_atom_site_refinement_flags_posn
_atom_site_refinement_flags_adp
_atom_site_refinement_flags_occupancy
_atom_site_disorder_assembly
_atom_site_disorder_group
O1 O 0.44077(17) 0.62534(9) 0.08951(8) 0.0433(3) Uani 1 1 d . . . . .
H1 H 0.412(3) 0.558(2) 0.0971(16) 0.066(6) Uiso 1 1 d . . . . .
O2 O 0.58071(19) 0.88976(9) 0.40995(8) 0.0494(3) Uani 1 1 d . . . . .
H2 H 0.533(3) 0.8780(18) 0.4585(18) 0.070(7) Uiso 1 1 d . . . . .
C1 C 0.3009(2) 0.58137(11) 0.27082(11) 0.0349(3) Uani 1 1 d . . . . .
H1A H 0.413465 0.547926 0.254469 0.042 Uiso 1 1 calc R . . . .
H1B H 0.329026 0.591966 0.344438 0.042 Uiso 1 1 calc R . . . .
C2 C 0.1238(2) 0.50517(13) 0.23447(15) 0.0509(4) Uani 1 1 d . . . . .
H2A H 0.133102 0.462047 0.174894 0.061 Uiso 1 1 calc R . . . .
H2B H 0.111613 0.453949 0.288365 0.061 Uiso 1 1 calc R . . . .
C3 C -0.0473(2) 0.58567(16) 0.20773(16) 0.0586(5) Uani 1 1 d . . . . .
H3A H -0.156718 0.552219 0.158970 0.070 Uiso 1 1 calc R . . . .
H3B H -0.087314 0.607740 0.268534 0.070 Uiso 1 1 calc R . . . .
C4 C 0.0323(2) 0.68505(14) 0.16090(13) 0.0448(4) Uani 1 1 d . . . . .
H4 H -0.040421 0.754626 0.161719 0.054 Uiso 1 1 calc R . . . .
C5 C 0.25281(19) 0.69514(11) 0.21518(10) 0.0299(3) Uani 1 1 d . . . . .
C6 C 0.2951(2) 0.69926(11) 0.10509(10) 0.0322(3) Uani 1 1 d . . . . .
C7 C 0.0837(2) 0.66283(16) 0.05830(13) 0.0518(4) Uani 1 1 d . . . . .
H7A H 0.014947 0.711054 0.003079 0.062 Uiso 1 1 calc R . . . .
H7B H 0.070974 0.584773 0.037495 0.062 Uiso 1 1 calc R . . . .
C8 C 0.3174(2) 0.79345(12) 0.28855(11) 0.0361(3) Uani 1 1 d . . . . .
H8A H 0.278564 0.862603 0.251129 0.043 Uiso 1 1 calc R . . . .
H8B H 0.248913 0.789223 0.342115 0.043 Uiso 1 1 calc R . . . .
C9 C 0.5325(2) 0.79935(12) 0.33841(11) 0.0388(4) Uani 1 1 d . . . . .
H9A H 0.574174 0.729272 0.373625 0.047 Uiso 1 1 calc R . . . .
H9B H 0.602093 0.808617 0.285716 0.047 Uiso 1 1 calc R . . . .
C10 C 0.3455(2) 0.81522(11) 0.07378(10) 0.0357(3) Uani 1 1 d . . . . .
C11 C 0.1896(3) 0.90239(16) 0.04682(15) 0.0599(5) Uani 1 1 d . . . . .
H11A H 0.109239 0.887871 -0.020597 0.090 Uiso 1 1 calc GR . . . .
H11B H 0.247701 0.975186 0.048244 0.090 Uiso 1 1 calc GR . . . .
H11C H 0.112057 0.899988 0.095543 0.090 Uiso 1 1 calc GR . . . .
C12 C 0.5248(2) 0.84009(14) 0.06955(12) 0.0427(4) Uani 1 1 d . . . . .
H12A H 0.558(3) 0.9160(16) 0.0501(14) 0.052(5) Uiso 1 1 d . . . . .
H12B H 0.625(3) 0.7847(17) 0.0879(16) 0.062(6) Uiso 1 1 d . . . . .

loop_
_atom_site_aniso_label
_atom_site_aniso_U_11
_atom_site_aniso_U_22
_atom_site_aniso_U_33
_atom_site_aniso_U_23
_atom_site_aniso_U_13
_atom_site_aniso_U_12
O1 0.0602(7) 0.0295(6) 0.0472(6) -0.0002(4) 0.0265(5) 0.0088(5)
O2 0.0739(8) 0.0398(6) 0.0368(6) -0.0088(4) 0.0182(6) -0.0184(5)
C1 0.0397(8) 0.0306(7) 0.0361(7) 0.0044(6) 0.0129(6) 0.0006(6)
C2 0.0488(9) 0.0366(9) 0.0686(11) 0.0071(7) 0.0171(8) -0.0083(7)
C3 0.0381(9) 0.0581(11) 0.0825(13) 0.0064(9) 0.0209(8) -0.0078(8)
C4 0.0297(7) 0.0431(9) 0.0600(10) 0.0050(7) 0.0086(7) 0.0026(6)
C5 0.0302(7) 0.0285(7) 0.0325(7) 0.0013(5) 0.0105(5) 0.0019(5)
C6 0.0370(7) 0.0304(7) 0.0288(7) -0.0010(5) 0.0075(5) 0.0031(5)
C7 0.0480(9) 0.0555(10) 0.0436(9) 0.0005(8) -0.0038(7) -0.0095(8)
C8 0.0466(8) 0.0306(7) 0.0348(7) -0.0009(5) 0.0173(6) 0.0033(6)
C9 0.0511(9) 0.0338(7) 0.0330(7) -0.0044(6) 0.0132(6) -0.0053(6)
C10 0.0489(8) 0.0321(7) 0.0267(6) 0.0028(5) 0.0105(6) 0.0065(6)
C11 0.0711(12) 0.0500(10) 0.0654(12) 0.0245(9) 0.0297(10) 0.0253(9)
C12 0.0516(9) 0.0360(8) 0.0405(8) 0.0019(6) 0.0115(7) -0.0047(7)

loop_
_atom_type_symbol
_atom_type_description
_atom_type_scat_dispersion_real
_atom_type_scat_dispersion_imag
_atom_type_scat_source
C C 0.0181 0.0091 'International Tables Vol C Tables 4.2.6.8 and 6.1.1.4'
H H 0.0000 0.0000 'International Tables Vol C Tables 4.2.6.8 and 6.1.1.4'
O O 0.0492 0.0322 'International Tables Vol C Tables 4.2.6.8 and 6.1.1.4'

loop_
_geom_angle_atom_site_label_1
_geom_angle_atom_site_label_2
_geom_angle_atom_site_label_3
_geom_angle
_geom_angle_site_symmetry_1
_geom_angle_site_symmetry_3
_geom_angle_publ_flag
C6 O1 H1 111.4(15) . . ?
C9 O2 H2 109.4(16) . . ?
H1A C1 H1B 108.5 . . ?
C2 C1 H1A 110.2 . . ?
C2 C1 H1B 110.2 . . ?
C2 C1 C5 107.55(12) . . ?
C5 C1 H1A 110.2 . . ?
C5 C1 H1B 110.2 . . ?
C1 C2 H2A 110.9 . . ?
C1 C2 H2B 110.9 . . ?
H2A C2 H2B 108.9 . . ?
C3 C2 C1 104.34(13) . . ?
C3 C2 H2A 110.9 . . ?
C3 C2 H2B 110.9 . . ?
C2 C3 H3A 111.1 . . ?
C2 C3 H3B 111.1 . . ?
H3A C3 H3B 109.1 . . ?
C4 C3 C2 103.27(13) . . ?
C4 C3 H3A 111.1 . . ?
C4 C3 H3B 111.1 . . ?
C3 C4 H4 113.7 . . ?
C3 C4 C5 107.62(13) . . ?
C3 C4 C7 115.95(15) . . ?
C5 C4 H4 113.7 . . ?
C7 C4 H4 113.7 . . ?
C7 C4 C5 89.70(11) . . ?
C1 C5 C4 103.49(11) . . ?
C1 C5 C6 114.17(11) . . ?
C4 C5 C6 88.31(11) . . ?
C8 C5 C1 111.44(11) . . ?
C8 C5 C4 117.74(11) . . ?
C8 C5 C6 118.94(11) . . ?
O1 C6 C5 115.98(11) . . ?
O1 C6 C7 116.17(12) . . ?
O1 C6 C10 106.99(11) . . ?
C7 C6 C5 88.69(11) . . ?
C10 C6 C5 113.76(11) . . ?
C10 C6 C7 114.78(12) . . ?
C4 C7 C6 90.78(11) . . ?
C4 C7 H7A 113.5 . . ?
C4 C7 H7B 113.5 . . ?
C6 C7 H7A 113.5 . . ?
C6 C7 H7B 113.5 . . ?
H7A C7 H7B 110.8 . . ?
C5 C8 H8A 108.4 . . ?
C5 C8 H8B 108.4 . . ?
H8A C8 H8B 107.5 . . ?
C9 C8 C5 115.43(11) . . ?
C9 C8 H8A 108.4 . . ?
C9 C8 H8B 108.4 . . ?
O2 C9 C8 112.26(12) . . ?
O2 C9 H9A 109.2 . . ?
O2 C9 H9B 109.2 . . ?
C8 C9 H9A 109.2 . . ?
C8 C9 H9B 109.2 . . ?
H9A C9 H9B 107.9 . . ?
C11 C10 C6 119.19(14) . . ?
C12 C10 C6 120.96(13) . . ?
C12 C10 C11 119.85(15) . . ?
C10 C11 H11A 109.5 . . ?
C10 C11 H11B 109.5 . . ?
C10 C11 H11C 109.5 . . ?
H11A C11 H11B 109.5 . . ?
H11A C11 H11C 109.5 . . ?
H11B C11 H11C 109.5 . . ?
C10 C12 H12A 121.1(11) . . ?
C10 C12 H12B 119.9(12) . . ?
H12A C12 H12B 118.9(16) . . ?

loop_
_geom_bond_atom_site_label_1
_geom_bond_atom_site_label_2
_geom_bond_distance
_geom_bond_site_symmetry_2
_geom_bond_publ_flag
O1 H1 0.84(2) . ?
O1 C6 1.4178(17) . ?
O2 H2 0.82(2) . ?
O2 C9 1.4297(17) . ?
C1 H1A 0.9700 . ?
C1 H1B 0.9700 . ?
C1 C2 1.532(2) . ?
C1 C5 1.5465(18) . ?
C2 H2A 0.9700 . ?
C2 H2B 0.9700 . ?
C2 C3 1.522(2) . ?
C3 H3A 0.9700 . ?
C3 H3B 0.9700 . ?
C3 C4 1.519(2) . ?
C4 H4 0.9800 . ?
C4 C5 1.5621(19) . ?
C4 C7 1.541(2) . ?
C5 C6 1.5882(18) . ?
C5 C8 1.5283(18) . ?
C6 C7 1.542(2) . ?
C6 C10 1.5155(19) . ?
C7 H7A 0.9700 . ?
C7 H7B 0.9700 . ?
C8 H8A 0.9700 . ?
C8 H8B 0.9700 . ?
C8 C9 1.513(2) . ?
C9 H9A 0.9700 . ?
C9 H9B 0.9700 . ?
C10 C11 1.498(2) . ?
C10 C12 1.327(2) . ?
C11 H11A 0.9600 . ?
C11 H11B 0.9600 . ?
C11 H11C 0.9600 . ?
C12 H12A 0.989(19) . ?
C12 H12B 0.96(2) . ?

loop_
_geom_torsion_atom_site_label_1
_geom_torsion_atom_site_label_2
_geom_torsion_atom_site_label_3
_geom_torsion_atom_site_label_4
_geom_torsion
_geom_torsion_site_symmetry_1
_geom_torsion_site_symmetry_2
_geom_torsion_site_symmetry_3
_geom_torsion_site_symmetry_4
_geom_torsion_publ_flag
O1 C6 C7 C4 130.52(13) . . . . ?
O1 C6 C10 C11 158.99(14) . . . . ?
O1 C6 C10 C12 -20.71(17) . . . . ?
C1 C2 C3 C4 37.21(19) . . . . ?
C1 C5 C6 O1 -26.49(17) . . . . ?
C1 C5 C6 C7 92.17(13) . . . . ?
C1 C5 C6 C10 -151.21(12) . . . . ?
C1 C5 C8 C9 61.00(15) . . . . ?
C2 C1 C5 C4 8.79(15) . . . . ?
C2 C1 C5 C6 -85.47(14) . . . . ?
C2 C1 C5 C8 136.27(13) . . . . ?
C2 C3 C4 C5 -32.41(19) . . . . ?
C2 C3 C4 C7 66.13(19) . . . . ?
C3 C4 C5 C1 14.62(16) . . . . ?
C3 C4 C5 C6 129.09(14) . . . . ?
C3 C4 C5 C8 -108.81(15) . . . . ?
C3 C4 C7 C6 -121.74(14) . . . . ?
C4 C5 C6 O1 -130.52(12) . . . . ?
C4 C5 C6 C7 -11.86(11) . . . . ?
C4 C5 C6 C10 104.75(13) . . . . ?
C4 C5 C8 C9 -179.67(12) . . . . ?
C5 C1 C2 C3 -28.84(17) . . . . ?
C5 C4 C7 C6 -12.22(12) . . . . ?
C5 C6 C7 C4 12.02(11) . . . . ?
C5 C6 C10 C11 -71.59(17) . . . . ?
C5 C6 C10 C12 108.71(15) . . . . ?
C5 C8 C9 O2 -176.90(11) . . . . ?
C6 C5 C8 C9 -75.04(16) . . . . ?
C7 C4 C5 C1 -102.60(12) . . . . ?
C7 C4 C5 C6 11.87(11) . . . . ?
C7 C4 C5 C8 133.97(13) . . . . ?
C7 C6 C10 C11 28.52(19) . . . . ?
C7 C6 C10 C12 -151.17(14) . . . . ?
C8 C5 C6 O1 108.43(14) . . . . ?
C8 C5 C6 C7 -132.91(13) . . . . ?
C8 C5 C6 C10 -16.30(17) . . . . ?
C10 C6 C7 C4 -103.65(13) . . . . ?
